data_4511645
loop_
_publ_author_name
'Davies, Alyn T.'
'Pickett, Philip M.'
'Slawin, Alexandra M. Z.'
'Smith, Andrew D.'

_publ_section_title
;
 Asymmetric Synthesis of Tri- and Tetrasubstituted Trifluoromethyl
 Dihydropyranones from \a-Aroyloxyaldehydes via NHC Redox Catalysis
;
_journal_issue 8
_journal_name_full 'ACS Catalysis'
_journal_page_first 2696
_journal_paper_doi 10.1021/cs500667g
_journal_volume 4
_journal_year 2014
_chemical_absolute_configuration ad
_chemical_formula_moiety 'C13 H14 Br F3 O2'
_chemical_formula_sum 'C13 H14 Br F3 O2'
_chemical_formula_weight 339.15
_space_group_IT_number 19
_symmetry_cell_setting orthorhombic
_symmetry_Int_Tables_number 19
_symmetry_space_group_name_Hall 'P 2ac 2ab'
_symmetry_space_group_name_H-M 'P 21 21 21'
_atom_sites_solution_hydrogens geom
_atom_sites_solution_primary direct
_atom_sites_solution_secondary difmap
_cell_angle_alpha 90.0000
_cell_angle_beta 90.0000
_cell_angle_gamma 90.0000
_cell_formula_units_Z 4
_cell_length_a 6.0430(7)
_cell_length_b 7.8416(9)
_cell_length_c 29.273(4)
_cell_measurement_reflns_used 9898
_cell_measurement_temperature 173
_cell_measurement_theta_max 27.54
_cell_measurement_theta_min 3.34
_cell_volume 1387.2(3)
_computing_cell_refinement 'CrystalClear-SM Auto 2.0 r2'
_computing_data_collection 'CrystalClear-SM Auto 2.0 r2 (Rigaku, 2009)'
_computing_data_reduction 'CrystalClear-SM Auto 2.0 r2'
_computing_molecular_graphics 'CrystalStructure 4.0'
_computing_publication_material 'CrystalStructure 4.0 (Rigaku, 2010)'
_computing_structure_refinement 'SHELXL97 (Sheldrick, 2008)'
_computing_structure_solution 'DIRDIF99-PATTY (Gould, et al., 1999)'
_diffrn_ambient_temperature 173
_diffrn_detector_area_resol_mean 6.849
_diffrn_measured_fraction_theta_full 0.995
_diffrn_measured_fraction_theta_max 0.995
_diffrn_measurement_device_type 'Rigaku SCX mini'
_diffrn_measurement_method \w
_diffrn_radiation_type 'Mo K\a'
_diffrn_radiation_wavelength 0.71075
_diffrn_reflns_av_R_equivalents 0.1098
_diffrn_reflns_Laue_measured_fraction_full 0.995
_diffrn_reflns_Laue_measured_fraction_max 0.995
_diffrn_reflns_limit_h_max 7
_diffrn_reflns_limit_h_min -7
_diffrn_reflns_limit_k_max 10
_diffrn_reflns_limit_k_min -10
_diffrn_reflns_limit_l_max 37
_diffrn_reflns_limit_l_min -37
_diffrn_reflns_number 11997
_diffrn_reflns_point_group_measured_fraction_full 0.996
_diffrn_reflns_point_group_measured_fraction_max 0.993
_diffrn_reflns_theta_full 25.000
_diffrn_reflns_theta_max 27.476
_diffrn_reflns_theta_min 3.333
_diffrn_standards_number 0
_exptl_absorpt_coefficient_mu 3.001
_exptl_absorpt_correction_T_max 0.791
_exptl_absorpt_correction_T_min 0.509
_exptl_absorpt_correction_type multi-scan
_exptl_absorpt_process_details 'REQAB (Rigaku, 1998)'
_exptl_crystal_colour colorless
_exptl_crystal_density_diffrn 1.624
_exptl_crystal_density_method 'not measured'
_exptl_crystal_description prism
_exptl_crystal_F_000 680.00
_exptl_crystal_size_max 0.127
_exptl_crystal_size_mid 0.100
_exptl_crystal_size_min 0.078
_refine_diff_density_max 0.630
_refine_diff_density_min -0.620
_refine_ls_abs_structure_details 'Parsons and Flack (2004), Acta Cryst. A60, s61. 624 quotients'
_refine_ls_abs_structure_Flack 0.018(15)
_refine_ls_extinction_method none
_refine_ls_goodness_of_fit_ref 1.033
_refine_ls_hydrogen_treatment mixed
_refine_ls_number_parameters 176
_refine_ls_number_reflns 3151
_refine_ls_number_restraints 1
_refine_ls_R_factor_gt 0.0682
_refine_ls_shift/su_max 0.000
_refine_ls_structure_factor_coef Fsqd
_refine_ls_weighting_details 'w = 1/[\s^2^(Fo^2^)+(0.0561P)^2^+0.0000P] where P=(Fo^2^+2Fc^2^)/3'
_refine_ls_weighting_scheme calc
_refine_ls_wR_factor_ref 0.1435
_reflns_number_gt 2084
_reflns_number_total 3151
_reflns_threshold_expression F^2^>2.0\s(F^2^)
_cod_data_source_file cs500667g_si_004.cif
_cod_data_source_block 28
_cod_depositor_comments 'Adding full bibliography for 4511643--4511645.cif.'
_cod_database_code 4511645

loop_
_symmetry_equiv_pos_site_id
_symmetry_equiv_pos_as_xyz
1 +X,+Y,+Z
2 1/2+X,1/2-Y,-Z
3 -X,1/2+Y,1/2-Z
4 1/2-X,-Y,1/2+Z

loop_
_atom_site_label
_atom_site_type_symbol
_atom_site_fract_x
_atom_site_fract_y
_atom_site_fract_z
_atom_site_U_iso_or_equiv
_atom_site_adp_type
_atom_site_occupancy
_atom_site_symmetry_multiplicity
_atom_site_calc_flag
_atom_site_refinement_flags
Br1 Br 0.73198(18) 0.90212(11) 0.84355(2) 0.0450(4) Uani 1.0 4 d .
F1 F 0.5070(9) 0.4927(7) 0.54575(17) 0.0459(15) Uani 1.0 4 d .
F2 F 0.7734(10) 0.4969(6) 0.49661(13) 0.0388(12) Uani 1.0 4 d .
F3 F 0.8187(10) 0.3724(6) 0.56144(17) 0.0545(17) Uani 1.0 4 d .
O1 O 0.7031(11) 0.8032(7) 0.53804(15) 0.0299(15) Uani 1.0 4 d .
O2 O 1.0452(10) 0.6793(8) 0.55614(17) 0.0322(14) Uani 1.0 4 d .
C2 C 0.8198(14) 0.6727(10) 0.5621(3) 0.029(2) Uani 1.0 4 d .
C3 C 0.7679(17) 0.6789(9) 0.6132(2) 0.0274(19) Uani 1.0 4 d .
C4 C 0.8141(14) 0.8570(10) 0.6323(3) 0.026(2) Uani 1.0 4 d .
C5 C 0.6849(14) 0.9904(10) 0.6056(3) 0.029(3) Uani 1.0 4 d .
C6 C 0.7493(19) 0.9732(9) 0.5555(3) 0.0320(19) Uani 1.0 4 d .
C7 C 0.7285(19) 0.5093(11) 0.5413(3) 0.036(2) Uani 1.0 4 d .
C8 C 0.7856(14) 0.8669(9) 0.6838(3) 0.0259(19) Uani 1.0 4 d .
C9 C 0.9267(16) 0.9710(11) 0.7091(3) 0.035(3) Uani 1.0 4 d .
C10 C 0.9109(16) 0.9827(12) 0.7563(3) 0.038(3) Uani 1.0 4 d .
C11 C 0.7454(15) 0.8910(10) 0.7786(3) 0.0316(18) Uani 1.0 4 d .
C12 C 0.6017(16) 0.7891(12) 0.7546(3) 0.037(3) Uani 1.0 4 d .
C13 C 0.6214(15) 0.7778(12) 0.7074(3) 0.036(3) Uani 1.0 4 d .
C14 C 0.4352(16) 0.9779(12) 0.6112(3) 0.041(3) Uani 1.0 4 d .
H2O H 1.102(14) 0.703(12) 0.5255(12) 0.05(3) Uiso 1.0 4 d .
H3A H 0.6105 0.6493 0.6183 0.0329 Uiso 1.0 4 calc R
H3B H 0.8599 0.5940 0.6295 0.0329 Uiso 1.0 4 calc R
H4 H 0.9740 0.8803 0.6262 0.0316 Uiso 1.0 4 calc R
H5 H 0.7327 1.1057 0.6165 0.0347 Uiso 1.0 4 calc R
H6A H 0.6664 1.0582 0.5373 0.0384 Uiso 1.0 4 calc R
H6B H 0.9091 0.9978 0.5521 0.0384 Uiso 1.0 4 calc R
H9 H 1.0367 1.0356 0.6937 0.0420 Uiso 1.0 4 calc R
H10 H 1.0109 1.0520 0.7731 0.0452 Uiso 1.0 4 calc R
H12 H 0.4897 0.7269 0.7701 0.0443 Uiso 1.0 4 calc R
H13 H 0.5211 0.7079 0.6908 0.0429 Uiso 1.0 4 calc R
H14A H 0.3842 0.8670 0.5999 0.0490 Uiso 1.0 4 calc R
H14B H 0.3638 1.0692 0.5937 0.0490 Uiso 1.0 4 calc R
H14C H 0.3967 0.9893 0.6436 0.0490 Uiso 1.0 4 calc R

loop_
_atom_site_aniso_label
_atom_site_aniso_U_11
_atom_site_aniso_U_22
_atom_site_aniso_U_33
_atom_site_aniso_U_12
_atom_site_aniso_U_13
_atom_site_aniso_U_23
Br1 0.0701(8) 0.0423(5) 0.0226(4) 0.0056(7) 0.0037(6) -0.0020(4)
F1 0.045(4) 0.049(4) 0.044(4) -0.018(3) 0.003(3) -0.011(3)
F2 0.054(4) 0.034(3) 0.029(3) -0.003(3) 0.006(3) -0.0076(19)
F3 0.092(5) 0.025(3) 0.046(3) 0.005(3) -0.010(3) 0.003(3)
O1 0.044(5) 0.022(3) 0.024(3) 0.001(3) -0.003(3) -0.002(2)
O2 0.036(4) 0.037(4) 0.023(3) 0.003(3) 0.006(3) -0.005(3)
C2 0.034(6) 0.027(5) 0.025(4) 0.003(4) 0.002(4) 0.000(4)
C3 0.036(6) 0.024(4) 0.022(4) -0.003(5) -0.000(5) 0.000(3)
C4 0.025(6) 0.031(5) 0.024(4) -0.005(4) 0.000(4) -0.005(4)
C5 0.042(7) 0.018(5) 0.027(4) -0.003(4) -0.005(4) -0.002(4)
C6 0.046(6) 0.021(4) 0.029(4) -0.003(6) -0.000(6) 0.000(3)
C7 0.050(7) 0.032(5) 0.027(4) 0.002(6) -0.000(6) -0.002(4)
C8 0.033(6) 0.021(4) 0.024(4) 0.001(5) -0.003(4) -0.005(3)
C9 0.044(6) 0.034(5) 0.028(5) -0.008(5) 0.009(5) -0.000(4)
C10 0.044(7) 0.038(6) 0.031(5) -0.010(5) -0.003(5) -0.009(4)
C11 0.036(5) 0.035(5) 0.024(4) 0.013(7) -0.001(5) 0.000(4)
C12 0.037(7) 0.039(6) 0.034(5) -0.009(5) 0.006(5) 0.004(5)
C13 0.040(6) 0.034(6) 0.033(5) -0.012(5) -0.002(5) -0.005(4)
C14 0.050(7) 0.041(6) 0.032(5) 0.009(6) -0.008(5) -0.009(5)

loop_
_atom_type_symbol
_atom_type_description
_atom_type_scat_dispersion_real
_atom_type_scat_dispersion_imag
_atom_type_scat_source
Br Br -0.2901 2.4595
;
International Tables for Crystallography
(1992, Vol. C, Tables 4.2.6.8 and 6.1.1.4)
;
F F 0.0171 0.0103
;
International Tables for Crystallography
(1992, Vol. C, Tables 4.2.6.8 and 6.1.1.4)
;
O O 0.0106 0.0060
;
International Tables for Crystallography
(1992, Vol. C, Tables 4.2.6.8 and 6.1.1.4)
;
C C 0.0033 0.0016
;
International Tables for Crystallography
(1992, Vol. C, Tables 4.2.6.8 and 6.1.1.4)
;
H H 0.0000 0.0000
;
International Tables for Crystallography
(1992, Vol. C, Table 6.1.1.4)
;

loop_
_geom_angle_atom_site_label_1
_geom_angle_atom_site_label_2
_geom_angle_atom_site_label_3
_geom_angle
_geom_angle_publ_flag
C2 O1 C6 112.8(6) yes
O1 C2 O2 113.6(7) yes
O1 C2 C3 111.0(7) yes
O1 C2 C7 103.2(7) yes
O2 C2 C3 109.0(7) yes
O2 C2 C7 109.9(7) yes
C3 C2 C7 110.1(7) yes
C2 C3 C4 110.4(6) yes
C3 C4 C5 110.3(6) yes
C3 C4 C8 112.9(6) yes
C5 C4 C8 114.6(7) yes
C4 C5 C6 107.6(7) yes
C4 C5 C14 114.2(7) yes
C6 C5 C14 110.5(7) yes
O1 C6 C5 111.8(6) yes
F1 C7 F2 106.7(7) yes
F1 C7 F3 106.5(7) yes
F1 C7 C2 113.7(8) yes
F2 C7 F3 106.8(7) yes
F2 C7 C2 112.2(7) yes
F3 C7 C2 110.6(7) yes
C4 C8 C9 119.2(7) yes
C4 C8 C13 123.1(7) yes
C9 C8 C13 117.7(7) yes
C8 C9 C10 121.7(8) yes
C9 C10 C11 118.8(8) yes
Br1 C11 C10 118.3(6) yes
Br1 C11 C12 120.7(6) yes
C10 C11 C12 120.9(7) yes
C11 C12 C13 119.4(8) yes
C8 C13 C12 121.4(8) yes
C2 O2 H2O 118(5) no
C2 C3 H3A 109.575 no
C2 C3 H3B 109.567 no
C4 C3 H3A 109.566 no
C4 C3 H3B 109.567 no
H3A C3 H3B 108.109 no
C3 C4 H4 106.137 no
C5 C4 H4 106.136 no
C8 C4 H4 106.145 no
C4 C5 H5 108.115 no
C6 C5 H5 108.125 no
C14 C5 H5 108.116 no
O1 C6 H6A 109.259 no
O1 C6 H6B 109.255 no
C5 C6 H6A 109.252 no
C5 C6 H6B 109.255 no
H6A C6 H6B 107.935 no
C8 C9 H9 119.149 no
C10 C9 H9 119.151 no
C9 C10 H10 120.595 no
C11 C10 H10 120.590 no
C11 C12 H12 120.269 no
C13 C12 H12 120.294 no
C8 C13 H13 119.298 no
C12 C13 H13 119.314 no
C5 C14 H14A 109.469 no
C5 C14 H14B 109.467 no
C5 C14 H14C 109.476 no
H14A C14 H14B 109.464 no
H14A C14 H14C 109.478 no
H14B C14 H14C 109.474 no

loop_
_geom_bond_atom_site_label_1
_geom_bond_atom_site_label_2
_geom_bond_distance
_geom_bond_publ_flag
Br1 C11 1.905(7) yes
F1 C7 1.351(13) yes
F2 C7 1.340(9) yes
F3 C7 1.341(10) yes
O1 C2 1.428(10) yes
O1 C6 1.455(9) yes
O2 C2 1.374(11) yes
C2 C3 1.531(10) yes
C2 C7 1.522(12) yes
C3 C4 1.530(11) yes
C4 C5 1.521(11) yes
C4 C8 1.519(10) yes
C5 C6 1.523(11) yes
C5 C14 1.521(13) yes
C8 C9 1.394(12) yes
C8 C13 1.397(12) yes
C9 C10 1.387(11) yes
C10 C11 1.394(13) yes
C11 C12 1.374(13) yes
C12 C13 1.389(12) yes
O2 H2O 0.98(5) no
C3 H3A 0.990 no
C3 H3B 0.990 no
C4 H4 1.000 no
C5 H5 1.000 no
C6 H6A 0.990 no
C6 H6B 0.990 no
C9 H9 0.950 no
C10 H10 0.950 no
C12 H12 0.950 no
C13 H13 0.950 no
C14 H14A 0.980 no
C14 H14B 0.980 no
C14 H14C 0.980 no

loop_
_geom_contact_atom_site_label_1
_geom_contact_atom_site_label_2
_geom_contact_distance
_geom_contact_publ_flag
_geom_contact_site_symmetry_2
F1 O1 2.717(8) no .
F1 O2 3.579(8) no .
F1 C3 2.919(10) no .
F2 O1 2.724(7) no .
F2 O2 2.789(8) no .
F3 O1 3.518(7) no .
F3 O2 2.773(8) no .
F3 C3 2.859(9) no .
O1 C4 2.872(9) no .
O1 C14 3.014(11) no .
O2 C4 2.978(9) no .
O2 C5 3.577(10) no .
O2 C6 2.917(11) no .
C2 C5 2.915(11) no .
C3 C6 2.862(10) no .
C3 C13 2.997(11) no .
C3 C14 3.089(13) no .
C5 C9 3.367(11) no .
C5 C13 3.436(11) no .
C8 C11 2.791(10) no .
C8 C14 3.124(12) no .
C9 C12 2.769(13) no .
C10 C13 2.773(13) no .
C13 C14 3.415(12) no .
F1 O1 3.457(8) no 2_466
F1 O2 3.165(8) no 1_455
F1 C6 3.360(10) no 2_466
F2 O1 3.198(8) no 2_566
F2 O2 3.276(8) no 2_466
F2 C6 3.524(12) no 2_466
F2 C6 3.264(12) no 2_566
F2 C14 3.310(10) no 2_566
F3 C5 3.361(9) no 1_545
F3 C6 3.163(9) no 1_545
O1 F1 3.457(8) no 2_566
O1 F2 3.198(8) no 2_466
O1 O2 2.921(7) no 2_466
O2 F1 3.165(8) no 1_655
O2 F2 3.276(8) no 2_566
O2 O1 2.921(7) no 2_566
C5 F3 3.361(9) no 1_565
C6 F1 3.360(10) no 2_566
C6 F2 3.264(12) no 2_466
C6 F2 3.524(12) no 2_566
C6 F3 3.163(9) no 1_565
C14 F2 3.310(10) no 2_466
Br1 H10 2.9113 no .
Br1 H12 2.9414 no .
F1 H3A 2.5311 no .
F1 H3B 3.3461 no .
F1 H14A 3.4174 no .
F2 H2O 2.69(9) no .
F3 H2O 3.28(9) no .
F3 H3A 3.0116 no .
F3 H3B 2.6567 no .
O1 H2O 2.56(9) no .
O1 H3A 2.6991 no .
O1 H3B 3.2807 no .
O1 H4 3.1155 no .
O1 H5 3.3052 no .
O1 H14A 2.6917 no .
O1 H14B 3.3484 no .
O2 H3A 3.2040 no .
O2 H3B 2.5135 no .
O2 H4 2.6221 no .
O2 H6B 2.6321 no .
C2 H4 2.6533 no .
C2 H6A 3.2437 no .
C2 H6B 2.6219 no .
C2 H14A 3.2368 no .
C3 H2O 3.27(6) no .
C3 H5 3.3544 no .
C3 H6B 3.1911 no .
C3 H13 2.7269 no .
C3 H14A 2.7756 no .
C3 H14C 3.4272 no .
C4 H6A 3.3197 no .
C4 H6B 2.6577 no .
C4 H9 2.6452 no .
C4 H13 2.7268 no .
C4 H14A 2.7671 no .
C4 H14B 3.3837 no .
C4 H14C 2.7474 no .
C5 H3A 2.7372 no .
C5 H3B 3.3570 no .
C5 H9 3.3594 no .
C5 H13 3.4799 no .
C6 H2O 3.13(9) no .
C6 H3A 3.2440 no .
C6 H4 2.5793 no .
C6 H14A 2.6923 no .
C6 H14B 2.6912 no .
C6 H14C 3.3464 no .
C7 H2O 2.76(9) no .
C7 H3A 2.6056 no .
C7 H3B 2.7823 no .
C8 H3A 2.7774 no .
C8 H3B 2.7029 no .
C8 H5 2.7378 no .
C8 H10 3.2844 no .
C8 H12 3.2845 no .
C8 H14A 3.4524 no .
C8 H14C 2.7986 no .
C9 H4 2.5458 no .
C9 H5 3.1385 no .
C9 H13 3.2483 no .
C10 H12 3.2658 no .
C11 H9 3.2502 no .
C11 H13 3.2398 no .
C12 H10 3.2648 no .
C13 H3A 2.7980 no .
C13 H3B 3.0578 no .
C13 H4 3.2924 no .
C13 H9 3.2477 no .
C13 H14A 3.5285 no .
C13 H14C 2.8440 no .
C14 H3A 2.7930 no .
C14 H4 3.3737 no .
C14 H6A 2.6508 no .
C14 H6B 3.3497 no .
C14 H13 3.1914 no .
H2O H3B 3.4843 no .
H2O H4 3.3503 no .
H2O H6B 2.7036 no .
H3A H4 2.8567 no .
H3A H13 2.2397 no .
H3A H14A 2.2521 no .
H3A H14C 3.0538 no .
H3B H4 2.3503 no .
H3B H13 2.8653 no .
H4 H5 2.3090 no .
H4 H6A 3.4887 no .
H4 H6B 2.3889 no .
H4 H9 2.3513 no .
H4 H13 3.5917 no .
H5 H6A 2.3798 no .
H5 H6B 2.3236 no .
H5 H9 2.9643 no .
H5 H14A 2.8588 no .
H5 H14B 2.3438 no .
H5 H14C 2.3635 no .
H6A H14A 2.9175 no .
H6A H14B 2.4651 no .
H6A H14C 3.5528 no .
H6B H14B 3.5577 no .
H9 H10 2.3333 no .
H12 H13 2.3333 no .
H13 H14A 3.0543 no .
H13 H14C 2.7111 no .
Br1 H3A 3.0479 no 3_656
Br1 H3B 2.9945 no 3_756
Br1 H9 3.3767 no 3_746
Br1 H13 3.0171 no 3_656
Br1 H14B 3.2436 no 3_646
Br1 H14C 3.3502 no 3_646
F1 H2O 3.01(9) no 1_455
F1 H2O 3.22(8) no 2_466
F1 H6A 3.5495 no 1_545
F1 H6A 3.2110 no 2_466
F1 H6B 2.9260 no 2_466
F2 H2O 2.65(9) no 2_466
F2 H6A 2.6099 no 2_566
F2 H6B 2.6235 no 2_466
F2 H14A 3.0935 no 2_566
F2 H14B 2.7499 no 2_566
F3 H5 2.6902 no 1_545
F3 H6A 2.7230 no 1_545
F3 H6B 3.0001 no 1_545
O1 H2O 1.96(5) no 2_466
O2 H6A 3.3897 no 2_566
O2 H14A 2.8291 no 1_655
C2 H2O 3.04(6) no 2_466
C4 H14A 3.5741 no 1_655
C6 H2O 2.89(6) no 2_466
C7 H2O 3.08(8) no 2_466
C7 H6A 3.5591 no 1_545
C7 H6A 3.5471 no 2_566
C7 H6B 3.3479 no 2_466
C8 H10 3.0336 no 3_746
C8 H12 3.5428 no 3_656
C9 H10 3.3481 no 3_746
C9 H12 3.2752 no 3_656
C9 H14C 3.4302 no 1_655
C10 H10 3.5172 no 3_746
C10 H12 3.1817 no 3_656
C10 H13 3.5111 no 3_656
C11 H9 3.1869 no 3_746
C11 H10 3.3946 no 3_746
C11 H12 3.3154 no 3_656
C11 H13 3.0938 no 3_656
C12 H9 3.3195 no 3_746
C12 H10 3.0975 no 3_746
C12 H12 3.5516 no 3_656
C13 H10 2.8978 no 3_746
C14 H4 2.9229 no 1_455
C14 H9 3.4396 no 1_455
H2O F1 3.01(9) no 1_655
H2O F1 3.22(8) no 2_566
H2O F2 2.65(9) no 2_566
H2O O1 1.96(5) no 2_566
H2O C2 3.04(6) no 2_566
H2O C6 2.89(6) no 2_566
H2O C7 3.08(8) no 2_566
H2O H2O 3.45(11) no 2_466
H2O H2O 3.45(11) no 2_566
H2O H6A 2.7789 no 2_566
H2O H6B 3.3297 no 2_566
H2O H14A 3.0533 no 1_655
H3A Br1 3.0479 no 3_646
H3B Br1 2.9945 no 3_746
H3B H10 2.9737 no 3_746
H4 C14 2.9229 no 1_655
H4 H14A 2.5971 no 1_655
H4 H14B 2.9402 no 1_655
H4 H14C 2.7411 no 1_655
H5 F3 2.6902 no 1_565
H6A F1 3.5495 no 1_565
H6A F1 3.2110 no 2_566
H6A F2 2.6099 no 2_466
H6A F3 2.7230 no 1_565
H6A O2 3.3897 no 2_466
H6A C7 3.5591 no 1_565
H6A C7 3.5471 no 2_466
H6A H2O 2.7789 no 2_466
H6B F1 2.9260 no 2_566
H6B F2 2.6235 no 2_566
H6B F3 3.0001 no 1_565
H6B C7 3.3479 no 2_566
H6B H2O 3.3297 no 2_466
H6B H14A 3.3541 no 1_655
H6B H14B 3.0576 no 1_655
H9 Br1 3.3767 no 3_756
H9 C11 3.1869 no 3_756
H9 C12 3.3195 no 3_756
H9 C14 3.4396 no 1_655
H9 H12 3.4004 no 3_756
H9 H14B 3.5406 no 1_655
H9 H14C 2.6485 no 1_655
H10 C8 3.0336 no 3_756
H10 C9 3.3481 no 3_756
H10 C10 3.5172 no 3_756
H10 C11 3.3946 no 3_756
H10 C12 3.0975 no 3_756
H10 C13 2.8978 no 3_756
H10 H3B 2.9737 no 3_756
H10 H12 3.5542 no 3_656
H10 H12 3.5481 no 3_756
H10 H13 3.5979 no 3_656
H10 H13 3.2569 no 3_756
H12 C8 3.5428 no 3_646
H12 C9 3.2752 no 3_646
H12 C10 3.1817 no 3_646
H12 C11 3.3154 no 3_646
H12 C12 3.5516 no 3_646
H12 H9 3.4004 no 3_746
H12 H10 3.5542 no 3_646
H12 H10 3.5481 no 3_746
H12 H14C 3.2123 no 3_646
H13 Br1 3.0171 no 3_646
H13 C10 3.5111 no 3_646
H13 C11 3.0938 no 3_646
H13 H10 3.5979 no 3_646
H13 H10 3.2569 no 3_746
H14A F2 3.0935 no 2_466
H14A O2 2.8291 no 1_455
H14A C4 3.5741 no 1_455
H14A H2O 3.0533 no 1_455
H14A H4 2.5971 no 1_455
H14A H6B 3.3541 no 1_455
H14B Br1 3.2436 no 3_656
H14B F2 2.7499 no 2_466
H14B H4 2.9402 no 1_455
H14B H6B 3.0576 no 1_455
H14B H9 3.5406 no 1_455
H14C Br1 3.3502 no 3_656
H14C C9 3.4302 no 1_455
H14C H4 2.7411 no 1_455
H14C H9 2.6485 no 1_455
H14C H12 3.2123 no 3_656

loop_
_geom_hbond_atom_site_label_D
_geom_hbond_atom_site_label_H
_geom_hbond_atom_site_label_A
_geom_hbond_site_symmetry_A
_geom_hbond_distance_DA
_geom_hbond_distance_DH
_geom_hbond_distance_HA
_geom_hbond_angle_DHA
_geom_hbond_publ_flag
O2 H2O O1 2_566 2.921(7) 0.978 1.96(5) 167(8) no

loop_
_geom_torsion_atom_site_label_1
_geom_torsion_atom_site_label_2
_geom_torsion_atom_site_label_3
_geom_torsion_atom_site_label_4
_geom_torsion
_geom_torsion_publ_flag
C2 O1 C6 C5 -59.9(10) no
C6 O1 C2 O2 -66.6(8) no
C6 O1 C2 C3 56.6(8) no
C6 O1 C2 C7 174.5(6) no
O1 C2 C3 C4 -54.5(9) no
O1 C2 C7 F1 -58.6(8) no
O1 C2 C7 F2 62.6(9) no
O1 C2 C7 F3 -178.3(6) no
O2 C2 C3 C4 71.4(8) no
O2 C2 C7 F1 180.0(6) no
O2 C2 C7 F2 -58.9(9) no
O2 C2 C7 F3 60.2(8) no
C3 C2 C7 F1 59.9(9) no
C3 C2 C7 F2 -178.9(7) no
C3 C2 C7 F3 -59.8(10) no
C7 C2 C3 C4 -168.0(7) no
C2 C3 C4 C5 55.6(9) no
C2 C3 C4 C8 -174.8(6) no
C3 C4 C5 C6 -56.7(8) no
C3 C4 C5 C14 66.4(8) no
C3 C4 C8 C9 144.0(7) no
C3 C4 C8 C13 -36.8(10) no
C5 C4 C8 C9 -88.6(9) no
C5 C4 C8 C13 90.5(8) no
C8 C4 C5 C6 174.6(6) no
C8 C4 C5 C14 -62.3(8) no
C4 C5 C6 O1 58.4(10) no
C14 C5 C6 O1 -66.8(9) no
C4 C8 C9 C10 -178.8(7) no
C4 C8 C13 C12 179.5(7) no
C9 C8 C13 C12 -1.4(12) no
C13 C8 C9 C10 2.0(12) no
C8 C9 C10 C11 -1.7(13) no
C9 C10 C11 Br1 177.9(7) no
C9 C10 C11 C12 0.7(13) no
Br1 C11 C12 C13 -177.2(6) no
C10 C11 C12 C13 -0.1(13) no
C11 C12 C13 C8 0.5(13) no
